data_2228825
loop_
_publ_author_name
'Okuniewski, Andrzej'
'Chojnacki, Jaroslaw'
'Becker, Barbara'

_publ_section_title
;
 <i>N</i>,<i>N</i>'-Diphenylthiourea acetone monosolvate
;
_journal_coeditor_code NG5077
_journal_issue 1
_journal_name_full 'Acta Crystallographica Section E'
_journal_page_first o55
_journal_paper_doi 10.1107/S1600536810050300
_journal_volume 67
_journal_year 2011
_chemical_formula_iupac 'C13 H12 N2 S, C3 H6 O'
_chemical_formula_moiety 'C13 H12 N2 S, C3 H6 O'
_chemical_formula_sum 'C16 H18 N2 O S'
_chemical_formula_weight 286.38
_chemical_melting_point 154.0(10)
_chemical_name_systematic
;
<i>N</i>,<i>N</i>'-Diphenylthiourea acetone monosolvate
;
_space_group_IT_number 61
_symmetry_cell_setting orthorhombic
_symmetry_space_group_name_Hall '-P 2ac 2ab'
_symmetry_space_group_name_H-M 'P b c a'
_atom_sites_solution_hydrogens geom
_atom_sites_solution_primary direct
_atom_sites_solution_secondary difmap
_cell_angle_alpha 90
_cell_angle_beta 90
_cell_angle_gamma 90
_cell_formula_units_Z 8
_cell_length_a 17.1797(6)
_cell_length_b 10.0736(4)
_cell_length_c 17.4700(7)
_cell_measurement_reflns_used 3367
_cell_measurement_temperature 150(2)
_cell_measurement_theta_max 28.6477
_cell_measurement_theta_min 2.3307
_cell_volume 3023.4(2)
_computing_cell_refinement
;
CrysAlis PRO (Oxford Diffraction, 2009)
;
_computing_data_collection
;
CrysAlis PRO (Oxford Diffraction, 2009)
;
_computing_data_reduction
;
CrysAlis PRO (Oxford Diffraction, 2009)
;
_computing_molecular_graphics '<i>OLEX2</i> (Dolomanov <i>et al.</i>, 2009)'
_computing_publication_material
;
<i>WinGX</i> (Farrugia, 1999) and <i>PLATON</i> (Spek, 2009)
;
_computing_structure_refinement '<i>SHELXL97</i> (Sheldrick, 2008)'
_computing_structure_solution '<i>SHELXS97</i> (Sheldrick, 2008)'
_diffrn_ambient_temperature 150(2)
_diffrn_detector_area_resol_mean 8.1883
_diffrn_measured_fraction_theta_full 0.983
_diffrn_measured_fraction_theta_max 0.983
_diffrn_measurement_device_type 'Oxford Diffraction Xcalibur Sapphire2'
_diffrn_measurement_method '\w scans'
_diffrn_radiation_monochromator graphite
_diffrn_radiation_source 'fine-focus sealed tube'
_diffrn_radiation_type MoK\a
_diffrn_radiation_wavelength 0.71073
_diffrn_reflns_av_R_equivalents 0.0248
_diffrn_reflns_limit_h_max 21
_diffrn_reflns_limit_h_min -9
_diffrn_reflns_limit_k_max 12
_diffrn_reflns_limit_k_min -7
_diffrn_reflns_limit_l_max 17
_diffrn_reflns_limit_l_min -22
_diffrn_reflns_number 7549
_diffrn_reflns_theta_full 27
_diffrn_reflns_theta_max 27
_diffrn_reflns_theta_min 2.62
_exptl_absorpt_coefficient_mu 0.211
_exptl_absorpt_correction_T_max 0.819
_exptl_absorpt_correction_T_min 0.777
_exptl_absorpt_correction_type analytical
_exptl_absorpt_process_details
;
(CrysAlis PRO; Oxford Diffraction, 2009)
;
_exptl_crystal_colour 'clear colourless'
_exptl_crystal_density_diffrn 1.258
_exptl_crystal_density_method 'not measured'
_exptl_crystal_description prism
_exptl_crystal_F_000 1216
_exptl_crystal_size_max 0.4609
_exptl_crystal_size_mid 0.4133
_exptl_crystal_size_min 0.266
_refine_diff_density_max 0.316
_refine_diff_density_min -0.207
_refine_ls_extinction_method none
_refine_ls_goodness_of_fit_ref 0.939
_refine_ls_hydrogen_treatment mixed
_refine_ls_matrix_type full
_refine_ls_number_parameters 191
_refine_ls_number_reflns 3245
_refine_ls_number_restraints 2
_refine_ls_restrained_S_all 0.939
_refine_ls_R_factor_all 0.0606
_refine_ls_R_factor_gt 0.0387
_refine_ls_shift/su_max 0.001
_refine_ls_shift/su_mean 0
_refine_ls_structure_factor_coef Fsqd
_refine_ls_weighting_details 'calc w=1/[\s^2^(Fo^2^)+(0.0540P)^2^] where P=(Fo^2^+2Fc^2^)/3'
_refine_ls_weighting_scheme calc
_refine_ls_wR_factor_gt 0.0877
_refine_ls_wR_factor_ref 0.0924
_reflns_number_gt 2278
_reflns_number_total 3245
_reflns_threshold_expression I>2\s(I)
_cod_data_source_file ng5077.cif
_cod_data_source_block I
_cod_database_code 2228825
_cod_database_fobs_code 2228825

loop_
_symmetry_equiv_pos_as_xyz
'x, y, z'
'-x+1/2, -y, z+1/2'
'-x, y+1/2, -z+1/2'
'x+1/2, -y+1/2, -z'
'-x, -y, -z'
'x-1/2, y, -z-1/2'
'x, -y-1/2, z-1/2'
'-x-1/2, y-1/2, z'

loop_
_atom_site_type_symbol
_atom_site_label
_atom_site_fract_x
_atom_site_fract_y
_atom_site_fract_z
_atom_site_U_iso_or_equiv
_atom_site_adp_type
_atom_site_calc_flag
_atom_site_refinement_flags
_atom_site_occupancy
_atom_site_disorder_assembly
_atom_site_disorder_group
S S1 1.00623(2) 0.60332(4) 0.60875(2) 0.02588(12) Uani d . 1 . .
N N1 0.90820(7) 0.42124(13) 0.56131(7) 0.0227(3) Uani d D 1 . .
H H1 0.9367(8) 0.4256(17) 0.5206(7) 0.033(5) Uiso d D 1 . .
N N2 0.89857(8) 0.47225(14) 0.68979(7) 0.0245(3) Uani d D 1 . .
H H2 0.8677(9) 0.4042(13) 0.6956(10) 0.040(5) Uiso d D 1 . .
C C1 0.93269(8) 0.49352(16) 0.62170(8) 0.0219(3) Uani d . 1 . .
C C11 0.84080(9) 0.34076(16) 0.55234(8) 0.0238(3) Uani d . 1 . .
C C12 0.84703(10) 0.23117(18) 0.50489(8) 0.0292(4) Uani d . 1 . .
H H12 0.8963 0.207 0.4846 0.035 Uiso calc R 1 . .
C C13 0.78192(11) 0.1567(2) 0.48687(10) 0.0389(5) Uani d . 1 . .
H H13 0.7864 0.0819 0.454 0.047 Uiso calc R 1 . .
C C14 0.71028(11) 0.1916(2) 0.51682(10) 0.0406(5) Uani d . 1 . .
H H14 0.6653 0.1414 0.5042 0.049 Uiso calc R 1 . .
C C15 0.70426(9) 0.2990(2) 0.56486(10) 0.0358(4) Uani d . 1 . .
H H15 0.655 0.3215 0.586 0.043 Uiso calc R 1 . .
C C16 0.76902(9) 0.37509(18) 0.58304(9) 0.0291(4) Uani d . 1 . .
H H16 0.7643 0.4496 0.616 0.035 Uiso calc R 1 . .
C C21 0.91899(8) 0.53867(17) 0.75969(8) 0.0238(4) Uani d . 1 . .
C C22 0.91081(9) 0.67464(17) 0.76642(9) 0.0285(4) Uani d . 1 . .
H H22 0.8934 0.7256 0.724 0.034 Uiso calc R 1 . .
C C23 0.92812(10) 0.73653(19) 0.83536(10) 0.0350(4) Uani d . 1 . .
H H23 0.9229 0.8301 0.84 0.042 Uiso calc R 1 . .
C C24 0.95281(10) 0.6625(2) 0.89701(9) 0.0376(5) Uani d . 1 . .
H H24 0.9645 0.7048 0.9442 0.045 Uiso calc R 1 . .
C C25 0.96061(11) 0.5259(2) 0.88998(9) 0.0371(5) Uani d . 1 . .
H H25 0.9775 0.4749 0.9326 0.045 Uiso calc R 1 . .
C C26 0.94387(9) 0.46364(19) 0.82118(8) 0.0305(4) Uani d . 1 . .
H H26 0.9495 0.3702 0.8164 0.037 Uiso calc R 1 . .
O O1 0.79841(7) 0.27541(12) 0.76020(7) 0.0398(3) Uani d . 1 . .
C C1A 0.80931(9) 0.15731(18) 0.76927(9) 0.0273(4) Uani d . 1 . .
C C2 0.85919(11) 0.0803(2) 0.71495(9) 0.0404(5) Uani d . 1 . .
H H2A 0.8556 0.1196 0.6638 0.061 Uiso calc R 1 . .
H H2B 0.8413 -0.012 0.7131 0.061 Uiso calc R 1 . .
H H2C 0.9134 0.0829 0.7324 0.061 Uiso calc R 1 . .
C C3 0.77585(10) 0.08360(18) 0.83558(9) 0.0328(4) Uani d . 1 . .
H H3A 0.7408 0.1422 0.8642 0.049 Uiso calc R 1 . .
H H3B 0.818 0.0538 0.8692 0.049 Uiso calc R 1 . .
H H3C 0.7467 0.0064 0.8169 0.049 Uiso calc R 1 . .

loop_
_atom_site_aniso_label
_atom_site_aniso_U_11
_atom_site_aniso_U_22
_atom_site_aniso_U_33
_atom_site_aniso_U_12
_atom_site_aniso_U_13
_atom_site_aniso_U_23
S1 0.0267(2) 0.0296(2) 0.0214(2) -0.00829(19) 0.00224(15) -0.00198(18)
N1 0.0218(6) 0.0268(8) 0.0194(6) -0.0039(6) 0.0019(5) -0.0024(6)
N2 0.0279(7) 0.0255(8) 0.0200(6) -0.0065(6) 0.0023(5) 0.0005(6)
C1 0.0222(7) 0.0213(8) 0.0222(7) 0.0028(7) -0.0004(6) 0.0007(7)
C11 0.0266(8) 0.0249(9) 0.0199(7) -0.0051(7) -0.0018(6) 0.0039(7)
C12 0.0336(8) 0.0284(10) 0.0257(8) -0.0036(8) -0.0011(7) -0.0001(8)
C13 0.0503(11) 0.0336(11) 0.0329(9) -0.0142(9) -0.0068(8) -0.0030(9)
C14 0.0400(10) 0.0423(12) 0.0394(10) -0.0205(10) -0.0102(8) 0.0107(10)
C15 0.0253(8) 0.0433(12) 0.0388(10) -0.0074(8) 0.0000(7) 0.0113(9)
C16 0.0268(8) 0.0315(10) 0.0289(8) -0.0016(8) 0.0002(6) 0.0014(8)
C21 0.0215(7) 0.0304(9) 0.0196(7) -0.0055(7) 0.0036(6) -0.0007(7)
C22 0.0311(9) 0.0295(10) 0.0250(8) 0.0003(8) 0.0013(6) -0.0004(8)
C23 0.0344(9) 0.0341(10) 0.0364(9) -0.0039(8) 0.0050(7) -0.0106(8)
C24 0.0355(10) 0.0542(13) 0.0230(8) -0.0118(10) 0.0016(7) -0.0090(9)
C25 0.0400(10) 0.0494(12) 0.0219(8) -0.0137(10) -0.0030(7) 0.0092(9)
C26 0.0330(9) 0.0323(10) 0.0264(8) -0.0075(8) -0.0011(7) 0.0044(8)
O1 0.0481(8) 0.0297(7) 0.0416(7) -0.0060(6) 0.0094(6) 0.0028(6)
C1A 0.0249(8) 0.0307(10) 0.0263(8) -0.0053(8) -0.0050(6) -0.0019(8)
C2 0.0403(10) 0.0517(13) 0.0292(9) 0.0064(10) -0.0015(7) -0.0017(9)
C3 0.0304(9) 0.0352(11) 0.0329(9) -0.0052(8) -0.0004(7) 0.0065(8)

loop_
_atom_type_symbol
_atom_type_description
_atom_type_scat_dispersion_real
_atom_type_scat_dispersion_imag
_atom_type_scat_source
C C 0.0033 0.0016 'International Tables Vol C Tables 4.2.6.8 and 6.1.1.4'
H H 0 0 'International Tables Vol C Tables 4.2.6.8 and 6.1.1.4'
N N 0.0061 0.0033 'International Tables Vol C Tables 4.2.6.8 and 6.1.1.4'
O O 0.0106 0.006 'International Tables Vol C Tables 4.2.6.8 and 6.1.1.4'
S S 0.1246 0.1234 'International Tables Vol C Tables 4.2.6.8 and 6.1.1.4'

loop_
_exptl_crystal_face_index_h
_exptl_crystal_face_index_k
_exptl_crystal_face_index_l
_exptl_crystal_face_perp_dist
-5 -5 22 0.1927
-20 -5 -10 0.1676
21 6 8 0.1483
1 14 -5 0.1847
-18 8 -10 0.2023
1 5 -23 0.2373
-1 -5 23 0.2221
5 13 9 0.1212
-5 -13 -9 0.1448
-12 9 15 0.1728
19 -8 -4 0.1439
-17 2 -18 0.1281
-7 -2 -23 0.1989
-3 -13 11 0.2382

loop_
_geom_angle_atom_site_label_1
_geom_angle_atom_site_label_2
_geom_angle_atom_site_label_3
_geom_angle_site_symmetry_1
_geom_angle_site_symmetry_3
_geom_angle
_geom_angle_publ_flag
C1 N1 C11 . . 130.37(13) ?
C1 N1 H1 . . 116.0(11) ?
C11 N1 H1 . . 113.6(11) ?
C1 N2 C21 . . 124.89(14) ?
C1 N2 H2 . . 119.5(12) ?
C21 N2 H2 . . 114.6(11) ?
N2 C1 N1 . . 118.05(14) ?
N2 C1 S1 . . 123.22(11) ?
N1 C1 S1 . . 118.71(11) ?
C12 C11 C16 . . 119.89(15) ?
C12 C11 N1 . . 117.23(14) ?
C16 C11 N1 . . 122.59(15) ?
C13 C12 C11 . . 120.40(16) ?
C13 C12 H12 . . 119.8 ?
C11 C12 H12 . . 119.8 ?
C14 C13 C12 . . 119.74(18) ?
C14 C13 H13 . . 120.1 ?
C12 C13 H13 . . 120.1 ?
C15 C14 C13 . . 119.91(17) ?
C15 C14 H14 . . 120 ?
C13 C14 H14 . . 120 ?
C14 C15 C16 . . 120.98(16) ?
C14 C15 H15 . . 119.5 ?
C16 C15 H15 . . 119.5 ?
C15 C16 C11 . . 119.07(17) ?
C15 C16 H16 . . 120.5 ?
C11 C16 H16 . . 120.5 ?
C26 C21 C22 . . 120.50(15) ?
C26 C21 N2 . . 118.82(15) ?
C22 C21 N2 . . 120.62(14) ?
C21 C22 C23 . . 119.81(16) ?
C21 C22 H22 . . 120.1 ?
C23 C22 H22 . . 120.1 ?
C24 C23 C22 . . 120.07(18) ?
C24 C23 H23 . . 120 ?
C22 C23 H23 . . 120 ?
C23 C24 C25 . . 119.85(16) ?
C23 C24 H24 . . 120.1 ?
C25 C24 H24 . . 120.1 ?
C26 C25 C24 . . 120.37(17) ?
C26 C25 H25 . . 119.8 ?
C24 C25 H25 . . 119.8 ?
C21 C26 C25 . . 119.40(17) ?
C21 C26 H26 . . 120.3 ?
C25 C26 H26 . . 120.3 ?
O1 C1A C3 . . 121.98(16) ?
O1 C1A C2 . . 120.89(16) ?
C3 C1A C2 . . 117.11(16) ?
C1A C2 H2A . . 109.5 ?
C1A C2 H2B . . 109.5 ?
H2A C2 H2B . . 109.5 ?
C1A C2 H2C . . 109.5 ?
H2A C2 H2C . . 109.5 ?
H2B C2 H2C . . 109.5 ?
C1A C3 H3A . . 109.5 ?
C1A C3 H3B . . 109.5 ?
H3A C3 H3B . . 109.5 ?
C1A C3 H3C . . 109.5 ?
H3A C3 H3C . . 109.5 ?
H3B C3 H3C . . 109.5 ?

loop_
_geom_bond_atom_site_label_1
_geom_bond_atom_site_label_2
_geom_bond_site_symmetry_2
_geom_bond_distance
_geom_bond_publ_flag
S1 C1 . 1.6943(16) ?
N1 C1 . 1.3492(18) ?
N1 C11 . 1.4221(19) ?
N1 H1 . 0.865(9) ?
N2 C1 . 1.3433(18) ?
N2 C21 . 1.4359(19) ?
N2 H2 . 0.873(9) ?
C11 C12 . 1.385(2) ?
C11 C16 . 1.389(2) ?
C12 C13 . 1.383(2) ?
C12 H12 . 0.95 ?
C13 C14 . 1.383(3) ?
C13 H13 . 0.95 ?
C14 C15 . 1.373(3) ?
C14 H14 . 0.95 ?
C15 C16 . 1.388(2) ?
C15 H15 . 0.95 ?
C16 H16 . 0.95 ?
C21 C26 . 1.381(2) ?
C21 C22 . 1.382(2) ?
C22 C23 . 1.388(2) ?
C22 H22 . 0.95 ?
C23 C24 . 1.377(3) ?
C23 H23 . 0.95 ?
C24 C25 . 1.387(3) ?
C24 H24 . 0.95 ?
C25 C26 . 1.386(2) ?
C25 H25 . 0.95 ?
C26 H26 . 0.95 ?
O1 C1A . 1.215(2) ?
C1A C3 . 1.491(2) ?
C1A C2 . 1.495(2) ?
C2 H2A . 0.98 ?
C2 H2B . 0.98 ?
C2 H2C . 0.98 ?
C3 H3A . 0.98 ?
C3 H3B . 0.98 ?
C3 H3C . 0.98 ?

loop_
_geom_hbond_atom_site_label_D
_geom_hbond_atom_site_label_H
_geom_hbond_atom_site_label_A
_geom_hbond_site_symmetry_A
_geom_hbond_distance_DH
_geom_hbond_distance_HA
_geom_hbond_distance_DA
_geom_hbond_angle_DHA
N1 H1 S1 5_766 0.865(9) 2.480(13) 3.3240(13) 165.3(13)
N2 H2 O1 . 0.873(9) 2.091(14) 2.8993(18) 153.6(16)
C2 H2A Cg1 . 0.98 3.02 3.931(2) 155
C2 H2C Cg2 3_746 0.98 2.80 3.607(2) 140

loop_
_cod_related_entry_id
_cod_related_entry_database
_cod_related_entry_code
1 ChemSpider 26231249
